data_2239408
loop_
_publ_author_name
'Ramathilagam, C.'
'Umarani, P. R.'
'Saravanan, V.'
'Mohanakrishnan, A. K.'
'Gunasekaran, B.'
'Manivannan, V.'

_publ_section_title
;
 2-Bromo-1-(1-phenylsulfonyl-1<i>H</i>-indol-3-yl)propan-1-one
;
_journal_coeditor_code IS5339
_journal_issue 3
_journal_name_full 'Acta Crystallographica Section E'
_journal_page_first o295
_journal_page_last o296
_journal_paper_doi 10.1107/S1600536814002864
_journal_volume 70
_journal_year 2014
_chemical_formula_iupac 'C17 H14 Br N O3 S'
_chemical_formula_moiety 'C17 H14 Br N O3 S'
_chemical_formula_sum 'C17 H14 Br N O3 S'
_chemical_formula_weight 392.26
_chemical_name_systematic
;
2-Bromo-1-(1-phenylsulfonyl-1<i>H</i>-indol-3-yl)propan-1-one
;
_space_group_IT_number 14
_symmetry_cell_setting monoclinic
_symmetry_space_group_name_Hall '-P 2ybc'
_symmetry_space_group_name_H-M 'P 1 21/c 1'
_atom_sites_solution_hydrogens geom
_atom_sites_solution_primary direct
_atom_sites_solution_secondary difmap
_audit_creation_method SHELXL97
_cell_angle_alpha 90.00
_cell_angle_beta 99.231(2)
_cell_angle_gamma 90.00
_cell_formula_units_Z 4
_cell_length_a 8.7539(3)
_cell_length_b 10.9968(4)
_cell_length_c 17.5801(7)
_cell_measurement_reflns_used 4350
_cell_measurement_temperature 295(2)
_cell_measurement_theta_max 28.4
_cell_measurement_theta_min 2.2
_cell_volume 1670.43(11)
_computing_cell_refinement 'SAINT (Bruker, 2008)'
_computing_data_collection 'APEX2 (Bruker, 2008)'
_computing_data_reduction 'SAINT (Bruker, 2008)'
_computing_molecular_graphics 'PLATON (Spek, 2009)'
_computing_publication_material 'SHELXL97 (Sheldrick, 2008)'
_computing_structure_refinement 'SHELXL97 (Sheldrick, 2008)'
_computing_structure_solution 'SHELXS97 (Sheldrick, 2008)'
_diffrn_ambient_temperature 295(2)
_diffrn_detector_area_resol_mean 0
_diffrn_measured_fraction_theta_full 0.982
_diffrn_measured_fraction_theta_max 0.982
_diffrn_measurement_device_type 'Bruker APEXII CCD'
_diffrn_measurement_method '\w and \f'
_diffrn_radiation_monochromator graphite
_diffrn_radiation_source 'fine-focus sealed tube'
_diffrn_radiation_type MoK\a
_diffrn_radiation_wavelength 0.71073
_diffrn_reflns_av_R_equivalents 0.0343
_diffrn_reflns_av_sigmaI/netI 0.0507
_diffrn_reflns_limit_h_max 8
_diffrn_reflns_limit_h_min -11
_diffrn_reflns_limit_k_max 14
_diffrn_reflns_limit_k_min -10
_diffrn_reflns_limit_l_max 23
_diffrn_reflns_limit_l_min -21
_diffrn_reflns_number 15009
_diffrn_reflns_theta_full 28.45
_diffrn_reflns_theta_max 28.45
_diffrn_reflns_theta_min 2.19
_diffrn_standards_interval_count 0
_diffrn_standards_interval_time 0
_exptl_absorpt_coefficient_mu 2.599
_exptl_absorpt_correction_T_max 0.5222
_exptl_absorpt_correction_T_min 0.4160
_exptl_absorpt_correction_type multi-scan
_exptl_absorpt_process_details '(SADABS; Sheldrick, 1996)'
_exptl_crystal_colour Yellow
_exptl_crystal_density_diffrn 1.560
_exptl_crystal_density_method 'not measured'
_exptl_crystal_description block
_exptl_crystal_F_000 792
_exptl_crystal_size_max 0.35
_exptl_crystal_size_mid 0.25
_exptl_crystal_size_min 0.25
_refine_diff_density_max 0.407
_refine_diff_density_min -0.505
_refine_ls_extinction_coef 0.0037(9)
_refine_ls_extinction_expression Fc^*^=kFc[1+0.001xFc^2^\l^3^/sin(2\q)]^-1/4^
_refine_ls_extinction_method 'SHELXL97 (Sheldrick, 2008)'
_refine_ls_goodness_of_fit_ref 1.034
_refine_ls_hydrogen_treatment constr
_refine_ls_matrix_type full
_refine_ls_number_parameters 222
_refine_ls_number_reflns 4141
_refine_ls_number_restraints 5
_refine_ls_restrained_S_all 1.053
_refine_ls_R_factor_all 0.1081
_refine_ls_R_factor_gt 0.0497
_refine_ls_shift/su_max 0.001
_refine_ls_shift/su_mean 0.000
_refine_ls_structure_factor_coef Fsqd
_refine_ls_weighting_details 'calc w=1/[\s^2^(Fo^2^)+(0.0673P)^2^+0.7073P] where P=(Fo^2^+2Fc^2^)/3'
_refine_ls_weighting_scheme calc
_refine_ls_wR_factor_gt 0.1270
_refine_ls_wR_factor_ref 0.1485
_reflns_number_gt 2334
_reflns_number_total 4141
_reflns_threshold_expression I>2\s(I)
_cod_data_source_file is5339sup1.cif
_cod_data_source_block I
_cod_original_sg_symbol_H-M 'P 21/c'
_cod_database_code 2239408
_cod_database_fobs_code 2239408

loop_
_symmetry_equiv_pos_as_xyz
'x, y, z'
'-x, y+1/2, -z+1/2'
'-x, -y, -z'
'x, -y+1/2, z+1/2'

loop_
_atom_site_type_symbol
_atom_site_label
_atom_site_fract_x
_atom_site_fract_y
_atom_site_fract_z
_atom_site_U_iso_or_equiv
_atom_site_adp_type
_atom_site_calc_flag
_atom_site_refinement_flags
_atom_site_occupancy
_atom_site_symmetry_multiplicity
_atom_site_disorder_assembly
_atom_site_disorder_group
C C1 0.7170(3) 0.2542(3) 0.30787(16) 0.0382(7) Uani d . 1 1 . .
C C2 0.6804(4) 0.1348(3) 0.28691(18) 0.0480(8) Uani d . 1 1 . .
H H2 0.7480 0.0850 0.2655 0.058 Uiso calc R 1 1 . .
C C3 0.5365(4) 0.0944(3) 0.2998(2) 0.0558(9) Uani d . 1 1 . .
H H3 0.5071 0.0148 0.2870 0.067 Uiso calc R 1 1 . .
C C4 0.4359(4) 0.1688(3) 0.3310(2) 0.0627(10) Uani d . 1 1 . .
H H4 0.3398 0.1387 0.3380 0.075 Uiso calc R 1 1 . .
C C5 0.4753(4) 0.2878(3) 0.3522(2) 0.0552(9) Uani d . 1 1 . .
H H5 0.4072 0.3373 0.3735 0.066 Uiso calc R 1 1 . .
C C6 0.6184(3) 0.3308(3) 0.34090(16) 0.0392(7) Uani d . 1 1 . .
C C7 0.6963(3) 0.4468(2) 0.35599(16) 0.0391(7) Uani d . 1 1 . .
C C8 0.8349(3) 0.4370(2) 0.33195(16) 0.0375(7) Uani d . 1 1 . .
H H8 0.9074 0.4992 0.3341 0.045 Uiso calc R 1 1 . .
C C9 0.8963(3) 0.3192(3) 0.15480(17) 0.0427(7) Uani d . 1 1 . .
C C10 0.9085(4) 0.4343(3) 0.12403(19) 0.0587(9) Uani d . 1 1 . .
H H10 0.9658 0.4947 0.1527 0.070 Uiso calc R 1 1 . .
C C11 0.8349(5) 0.4573(4) 0.0508(2) 0.0803(12) Uani d . 1 1 . .
H H11 0.8417 0.5339 0.0292 0.096 Uiso calc R 1 1 . .
C C12 0.7501(5) 0.3665(4) 0.0088(2) 0.0820(13) Uani d . 1 1 . .
H H12 0.6992 0.3830 -0.0407 0.098 Uiso calc R 1 1 . .
C C13 0.7405(5) 0.2530(4) 0.0393(2) 0.0804(13) Uani d . 1 1 . .
H H13 0.6845 0.1926 0.0101 0.096 Uiso calc R 1 1 . .
C C14 0.8121(4) 0.2279(3) 0.1120(2) 0.0614(9) Uani d . 1 1 . .
H H14 0.8050 0.1508 0.1329 0.074 Uiso calc R 1 1 . .
C C15 0.6362(4) 0.5538(3) 0.39046(19) 0.0511(8) Uani d . 1 1 A .
C C16 0.7409(4) 0.6635(2) 0.40341(9) 0.0651(10) Uani d D 1 1 . .
H H16A 0.8186 0.6547 0.3694 0.078 Uiso calc PR 0.860(2) 1 A 1
H H16B 0.7916 0.6656 0.3576 0.078 Uiso calc PR 0.140(2) 1 A 2
Br Br1 0.84813(7) 0.65595(6) 0.50680(4) 0.0973(3) Uani d PD 0.860(2) 1 A 1
C C17 0.6681(10) 0.7883(4) 0.3880(5) 0.0539(15) Uani d PD 0.860(2) 1 A 1
H H17A 0.7036 0.8411 0.4307 0.081 Uiso calc PR 0.860(2) 1 A 1
H H17B 0.5575 0.7812 0.3817 0.081 Uiso calc PR 0.860(2) 1 A 1
H H17C 0.6973 0.8215 0.3419 0.081 Uiso calc PR 0.860(2) 1 A 1
Br Br1A 0.6298(11) 0.8071(6) 0.3977(7) 0.132(4) Uani d PD 0.140(2) 1 A 2
C C17A 0.875(2) 0.6591(18) 0.4701(12) 0.0539(15) Uani d PD 0.140(2) 1 A 2
H H17D 0.9557 0.7124 0.4596 0.081 Uiso calc PR 0.140(2) 1 A 2
H H17E 0.9138 0.5775 0.4763 0.081 Uiso calc PR 0.140(2) 1 A 2
H H17F 0.8396 0.6846 0.5166 0.081 Uiso calc PR 0.140(2) 1 A 2
N N1 0.8539(3) 0.3213(2) 0.30363(13) 0.0384(6) Uani d . 1 1 . .
O O1 1.0168(3) 0.16368(19) 0.25653(14) 0.0591(6) Uani d . 1 1 . .
O O2 1.1079(2) 0.3760(2) 0.27067(13) 0.0526(6) Uani d . 1 1 . .
O O3 0.5058(3) 0.5548(2) 0.40600(18) 0.0778(8) Uani d . 1 1 . .
S S1 0.98775(9) 0.29060(7) 0.24862(4) 0.0422(2) Uani d . 1 1 . .

loop_
_atom_site_aniso_label
_atom_site_aniso_U_11
_atom_site_aniso_U_22
_atom_site_aniso_U_33
_atom_site_aniso_U_12
_atom_site_aniso_U_13
_atom_site_aniso_U_23
C1 0.0438(16) 0.0389(15) 0.0298(16) 0.0014(13) -0.0003(12) 0.0057(12)
C2 0.059(2) 0.0392(17) 0.0421(19) -0.0028(14) -0.0019(15) 0.0011(13)
C3 0.060(2) 0.0464(18) 0.056(2) -0.0136(17) -0.0088(16) 0.0034(16)
C4 0.0454(19) 0.065(2) 0.074(3) -0.0139(18) -0.0001(17) 0.0101(19)
C5 0.0441(18) 0.058(2) 0.063(2) 0.0016(16) 0.0069(15) 0.0098(17)
C6 0.0413(16) 0.0405(15) 0.0340(16) 0.0009(13) 0.0004(12) 0.0080(12)
C7 0.0454(16) 0.0353(15) 0.0355(16) 0.0031(13) 0.0034(12) 0.0027(12)
C8 0.0464(17) 0.0298(14) 0.0357(16) -0.0021(12) 0.0047(12) -0.0002(11)
C9 0.0470(17) 0.0435(17) 0.0393(17) 0.0018(13) 0.0115(13) -0.0037(13)
C10 0.083(2) 0.0438(19) 0.047(2) -0.0007(17) 0.0053(18) -0.0021(15)
C11 0.118(4) 0.063(2) 0.056(3) 0.003(2) 0.004(2) 0.010(2)
C12 0.097(3) 0.107(4) 0.037(2) -0.008(3) -0.004(2) -0.001(2)
C13 0.099(3) 0.098(3) 0.042(2) -0.033(3) 0.008(2) -0.012(2)
C14 0.078(2) 0.061(2) 0.047(2) -0.0192(19) 0.0146(18) -0.0042(17)
C15 0.057(2) 0.051(2) 0.047(2) 0.0062(16) 0.0141(16) 0.0018(14)
C16 0.080(3) 0.051(2) 0.070(3) -0.0090(18) 0.029(2) -0.0180(17)
Br1 0.0956(5) 0.0997(5) 0.0870(5) -0.0029(3) -0.0142(3) -0.0100(3)
C17 0.067(4) 0.023(2) 0.071(4) 0.016(2) 0.008(3) 0.009(2)
Br1A 0.118(6) 0.078(3) 0.192(7) 0.027(3) 0.004(4) -0.038(4)
C17A 0.067(4) 0.023(2) 0.071(4) 0.016(2) 0.008(3) 0.009(2)
N1 0.0432(14) 0.0363(13) 0.0356(14) -0.0015(10) 0.0062(10) -0.0010(10)
O1 0.0659(15) 0.0400(12) 0.0727(17) 0.0185(10) 0.0151(12) 0.0072(10)
O2 0.0369(11) 0.0555(13) 0.0640(15) -0.0048(10) 0.0040(10) -0.0037(11)
O3 0.0651(17) 0.0646(16) 0.111(2) 0.0071(13) 0.0367(16) -0.0143(15)
S1 0.0431(4) 0.0378(4) 0.0458(5) 0.0067(3) 0.0078(3) 0.0012(3)

loop_
_atom_type_symbol
_atom_type_description
_atom_type_scat_dispersion_real
_atom_type_scat_dispersion_imag
_atom_type_scat_source
C C 0.0033 0.0016 'International Tables Vol C Tables 4.2.6.8 and 6.1.1.4'
H H 0.0000 0.0000 'International Tables Vol C Tables 4.2.6.8 and 6.1.1.4'
N N 0.0061 0.0033 'International Tables Vol C Tables 4.2.6.8 and 6.1.1.4'
O O 0.0106 0.0060 'International Tables Vol C Tables 4.2.6.8 and 6.1.1.4'
S S 0.1246 0.1234 'International Tables Vol C Tables 4.2.6.8 and 6.1.1.4'
Br Br -0.2901 2.4595 'International Tables Vol C Tables 4.2.6.8 and 6.1.1.4'

loop_
_geom_angle_atom_site_label_1
_geom_angle_atom_site_label_2
_geom_angle_atom_site_label_3
_geom_angle
C2 C1 C6 123.3(3)
C2 C1 N1 129.7(3)
C6 C1 N1 107.0(2)
C1 C2 C3 115.9(3)
C1 C2 H2 122.0
C3 C2 H2 122.0
C4 C3 C2 121.9(3)
C4 C3 H3 119.0
C2 C3 H3 119.0
C3 C4 C5 121.3(3)
C3 C4 H4 119.4
C5 C4 H4 119.4
C6 C5 C4 118.4(3)
C6 C5 H5 120.8
C4 C5 H5 120.8
C5 C6 C1 119.2(3)
C5 C6 C7 133.2(3)
C1 C6 C7 107.6(2)
C8 C7 C6 107.0(2)
C8 C7 C15 126.5(3)
C6 C7 C15 126.5(3)
C7 C8 N1 110.6(2)
C7 C8 H8 124.7
N1 C8 H8 124.7
C10 C9 C14 121.0(3)
C10 C9 S1 118.7(2)
C14 C9 S1 120.3(2)
C11 C10 C9 118.8(3)
C11 C10 H10 120.6
C9 C10 H10 120.6
C10 C11 C12 120.0(4)
C10 C11 H11 120.0
C12 C11 H11 120.0
C13 C12 C11 120.7(4)
C13 C12 H12 119.6
C11 C12 H12 119.6
C14 C13 C12 120.4(4)
C14 C13 H13 119.8
C12 C13 H13 119.8
C13 C14 C9 119.1(3)
C13 C14 H14 120.5
C9 C14 H14 120.5
O3 C15 C7 121.0(3)
O3 C15 C16 121.8(3)
C7 C15 C16 117.1(3)
C15 C16 C17 117.9(4)
C15 C16 C17A 117.7(10)
C15 C16 Br1A 111.9(4)
C17A C16 Br1A 113.8(6)
C15 C16 Br1 107.61(19)
C17 C16 Br1 109.7(4)
C15 C16 H16A 107.0
C17 C16 H16A 107.0
Br1 C16 H16A 107.0
C15 C16 H16B 103.8
C17A C16 H16B 103.8
Br1A C16 H16B 103.8
C16 C17 H17A 109.5
C16 C17 H17B 109.5
H17A C17 H17B 109.5
C16 C17 H17C 109.5
H17A C17 H17C 109.5
H17B C17 H17C 109.5
C16 C17A H17D 109.5
C16 C17A H17E 109.5
H17D C17A H17E 109.5
C16 C17A H17F 109.5
H17D C17A H17F 109.5
H17E C17A H17F 109.5
C8 N1 C1 107.9(2)
C8 N1 S1 122.02(19)
C1 N1 S1 127.03(19)
O2 S1 O1 120.71(14)
O2 S1 N1 105.46(12)
O1 S1 N1 105.86(13)
O2 S1 C9 110.36(14)
O1 S1 C9 108.50(14)
N1 S1 C9 104.67(13)

loop_
_geom_bond_atom_site_label_1
_geom_bond_atom_site_label_2
_geom_bond_distance
C1 C2 1.387(4)
C1 C6 1.398(4)
C1 N1 1.420(4)
C2 C3 1.388(5)
C2 H2 0.9300
C3 C4 1.379(5)
C3 H3 0.9300
C4 C5 1.389(5)
C4 H4 0.9300
C5 C6 1.382(4)
C5 H5 0.9300
C6 C7 1.450(4)
C7 C8 1.352(4)
C7 C15 1.460(4)
C8 N1 1.386(3)
C8 H8 0.9300
C9 C10 1.388(4)
C9 C14 1.392(5)
C9 S1 1.743(3)
C10 C11 1.368(5)
C10 H10 0.9300
C11 C12 1.384(6)
C11 H11 0.9300
C12 C13 1.366(6)
C12 H12 0.9300
C13 C14 1.359(5)
C13 H13 0.9300
C14 H14 0.9300
C15 O3 1.216(4)
C15 C16 1.511(4)
C16 C17 1.5190(10)
C16 C17A 1.520(5)
C16 Br1A 1.849(4)
C16 Br1 1.9092(10)
C16 H16A 0.9800
C16 H16B 0.9800
C17 H17A 0.9600
C17 H17B 0.9600
C17 H17C 0.9600
C17A H17D 0.9600
C17A H17E 0.9600
C17A H17F 0.9600
N1 S1 1.669(2)
O1 S1 1.422(2)
O2 S1 1.417(2)

loop_
_geom_hbond_atom_site_label_D
_geom_hbond_atom_site_label_H
_geom_hbond_atom_site_label_A
_geom_hbond_site_symmetry_A
_geom_hbond_distance_DH
_geom_hbond_distance_HA
_geom_hbond_distance_DA
_geom_hbond_angle_DHA
C8 H8 O1 2_755 0.93 2.57 3.312(4) 137
C10 H10 O1 2_755 0.93 2.44 3.280(4) 150
C12 H12 Cg2 4_554 0.93 2.72 3.528(2) 146

loop_
_geom_torsion_atom_site_label_1
_geom_torsion_atom_site_label_2
_geom_torsion_atom_site_label_3
_geom_torsion_atom_site_label_4
_geom_torsion
C6 C1 C2 C3 0.7(4)
N1 C1 C2 C3 178.7(3)
C1 C2 C3 C4 0.5(5)
C2 C3 C4 C5 -1.1(5)
C3 C4 C5 C6 0.4(5)
C4 C5 C6 C1 0.8(4)
C4 C5 C6 C7 -179.8(3)
C2 C1 C6 C5 -1.4(4)
N1 C1 C6 C5 -179.7(2)
C2 C1 C6 C7 179.1(3)
N1 C1 C6 C7 0.7(3)
C5 C6 C7 C8 -179.2(3)
C1 C6 C7 C8 0.3(3)
C5 C6 C7 C15 0.7(5)
C1 C6 C7 C15 -179.8(3)
C6 C7 C8 N1 -1.3(3)
C15 C7 C8 N1 178.9(3)
C14 C9 C10 C11 0.7(5)
S1 C9 C10 C11 -179.1(3)
C9 C10 C11 C12 0.0(6)
C10 C11 C12 C13 -0.8(7)
C11 C12 C13 C14 1.1(7)
C12 C13 C14 C9 -0.4(6)
C10 C9 C14 C13 -0.4(5)
S1 C9 C14 C13 179.3(3)
C8 C7 C15 O3 175.7(3)
C6 C7 C15 O3 -4.1(5)
C8 C7 C15 C16 -2.4(4)
C6 C7 C15 C16 177.8(2)
O3 C15 C16 C17 -37.3(5)
C7 C15 C16 C17 140.8(4)
O3 C15 C16 C17A 106.8(12)
C7 C15 C16 C17A -75.1(12)
O3 C15 C16 Br1A -27.8(5)
C7 C15 C16 Br1A 150.3(4)
O3 C15 C16 Br1 87.4(3)
C7 C15 C16 Br1 -94.5(3)
C7 C8 N1 C1 1.7(3)
C7 C8 N1 S1 163.2(2)
C2 C1 N1 C8 -179.7(3)
C6 C1 N1 C8 -1.5(3)
C2 C1 N1 S1 20.1(4)
C6 C1 N1 S1 -161.7(2)
C8 N1 S1 O2 28.1(2)
C1 N1 S1 O2 -174.2(2)
C8 N1 S1 O1 157.1(2)
C1 N1 S1 O1 -45.2(3)
C8 N1 S1 C9 -88.4(2)
C1 N1 S1 C9 69.3(2)
C10 C9 S1 O2 -21.3(3)
C14 C9 S1 O2 158.9(3)
C10 C9 S1 O1 -155.7(3)
C14 C9 S1 O1 24.6(3)
C10 C9 S1 N1 91.7(3)
C14 C9 S1 N1 -88.0(3)
